data_1533302
loop_
_publ_author_name
'Caspi, E.N.'
'Avdeev, M.'
'Kolesnik, S.'
'Short, S.'
'Dabrowski, B.'
'Jorgensen, J.D.'
'Chmaissem, O.'
'Mais, J.'

_publ_section_title
;
 Synthesis, structure and properties of randomly mixed and layer-ordered
 Sr Mn1-x Gax O3-d perovskites
;
_journal_name_full 'Journal of Solid State Chemistry'
_journal_page_first 1456
_journal_page_last 1470
_journal_volume 177
_journal_year 2004
_chemical_formula_sum 'Ga Mn O5.5 Sr2'
_chemical_name_systematic 'Sr2 ((Mn Ga) O5.5)'
_space_group_IT_number 65
_symmetry_space_group_name_Hall '-C 2 2'
_symmetry_space_group_name_H-M 'C m m m'
_cell_angle_alpha 90
_cell_angle_beta 90
_cell_angle_gamma 90
_cell_formula_units_Z 2
_cell_length_a 5.3709
_cell_length_b 5.3537
_cell_length_c 7.9113
_cell_volume 227.483
_citation_journal_id_ASTM JSSCBI
_cod_data_source_file Caspi_JSSCBI_2004_1674.cif
_cod_data_source_block Ga1Mn1O5.5Sr2
_cod_original_formula_sum 'Ga1 Mn1 O5.5 Sr2'
_cod_database_code 1533302

loop_
_symmetry_equiv_pos_as_xyz
x,y,z
-x,-y,z
x,-y,-z
-x,y,-z
-x,-y,-z
x,y,-z
-x,y,z
x,-y,z
x+1/2,y+1/2,z
-x+1/2,-y+1/2,z
x+1/2,-y+1/2,-z
-x+1/2,y+1/2,-z
-x+1/2,-y+1/2,-z
x+1/2,y+1/2,-z
-x+1/2,y+1/2,z
x+1/2,-y+1/2,z

loop_
_atom_site_label
_atom_site_type_symbol
_atom_site_fract_x
_atom_site_fract_y
_atom_site_fract_z
_atom_site_occupancy
_atom_site_U_iso_or_equiv
Mn1 Mn+4 0 0 0 0.966 0.0
Ga1 Ga+3 0 0 0 0.034 0.0
Ga2 Ga+3 0.0422 0 0.5 0.479 0.0
O3 O-2 0.206 0.297 0.5 0.372 0.0
O2 O-2 0 0 0.2471 1 0.0
Mn2 Mn+4 0.0422 0 0.5 0.021 0.0
O1 O-2 0.25 0.25 0 1 0.0
Sr1 Sr+2 0.5 0 0.2351 1 0.0
